data_7160807
loop_
_publ_author_name
'Harders, Patrick'
'Raeker, Tim'
'Pietsch, Lorenz'
'N&#xe4;ther, Christian'
'Hartke, Bernd'
'McConnell, Anna J.'

_publ_section_title
;
 Diastereoselective amidoboronate formation and transformation from a
 <i>rac</i> to a different <i>meso</i> amidoboronate <i>via</i> dynamic
 C-C bonds.
;
_journal_issue 44
_journal_name_full 'Organic &amp; biomolecular chemistry'
_journal_page_first 10174
_journal_page_last 10185
_journal_paper_doi 10.1039/d5ob01479d
_journal_volume 23
_journal_year 2025
_chemical_formula_moiety 'C40 H24 B2 Cl8 F2 N2 O7, 2(C10 H10 Co), 3(C2 H3 N)'
_chemical_formula_sum 'C66 H53 B2 Cl8 Co2 F2 N5 O7'
_chemical_formula_weight 1489.21
_space_group_crystal_system orthorhombic
_space_group_IT_number 61
_space_group_name_Hall '-P 2ac 2ab'
_space_group_name_H-M_alt 'P b c a'
_atom_sites_solution_hydrogens mixed
_atom_sites_solution_primary dual
_audit_creation_date 2023-08-03
_audit_creation_method
;
Olex2 1.3-ac4
(compiled 2020.11.27 svn.r5f609507 for Rigaku Oxford Diffraction, GUI svn.r6214)
;
_audit_update_record
;
2025-01-07 deposited with the CCDC.	2025-10-15 downloaded from the CCDC.
;
_cell_angle_alpha 90
_cell_angle_beta 90
_cell_angle_gamma 90
_cell_formula_units_Z 8
_cell_length_a 17.7167(2)
_cell_length_b 23.6309(2)
_cell_length_c 30.1749(3)
_cell_measurement_reflns_used 29291
_cell_measurement_temperature 100.00(10)
_cell_measurement_theta_max 79.1440
_cell_measurement_theta_min 2.8960
_cell_volume 12633.1(2)
_computing_cell_refinement 'CrysAlisPro 1.171.42.90a (Rigaku OD, 2023)'
_computing_data_collection 'CrysAlisPro 1.171.42.90a (Rigaku OD, 2023)'
_computing_data_reduction 'CrysAlisPro 1.171.42.90a (Rigaku OD, 2023)'
_computing_molecular_graphics 'Olex2 1.3-ac4 (Dolomanov et al., 2009)'
_computing_publication_material 'Olex2 1.3-ac4 (Dolomanov et al., 2009)'
_computing_structure_refinement 'SHELXL 2016/6 (Sheldrick, 2015)'
_computing_structure_solution 'SHELXT  (Sheldrick, 2015)'
_diffrn_ambient_environment N~2~
_diffrn_ambient_temperature 100.00(10)
_diffrn_detector 'Hybrid Pixel Array Detector'
_diffrn_detector_area_resol_mean 10.0000
_diffrn_detector_type HyPix
_diffrn_measured_fraction_theta_full 0.997
_diffrn_measured_fraction_theta_max 0.975
_diffrn_measurement_details
;
List of Runs (angles in degrees, time in seconds):

  # Type    Start    End  Width  t~exp~   \w     \q     \k     \f   Frames
#--------------------------------------------------------------------------
  1  \w    -72.00 -44.00   0.50   30.00    --  -41.97 126.00-135.00   56
  2  \w    -93.00 -24.00   0.50   30.00    --  -41.97 -11.00-144.00  138
  3  \w     55.00  88.00   0.50   30.00    --   41.97-126.00 148.00   66
  4  \w     73.00 102.00   0.50   30.00    --   41.97  11.00  28.00   58
  5  \w    -72.00 -47.00   0.50  120.00    --  -96.00 119.00 138.00   50
  6  \w   -134.00 -99.00   0.50  120.00    --  -96.00-119.00  53.00   70
  7  \w   -128.00 -95.00   0.50  120.00    --  -96.00-126.00 148.00   66
  8  \w     72.00  99.00   0.50  120.00    --  117.50-126.00 148.00   54
  9  \w     48.00  73.00   0.50  120.00    --  117.50-119.00  53.00   50
 10  \w    122.00 147.00   0.50  120.00    --  117.50 119.00 138.00   50
 11  \w    111.00 144.00   0.50  120.00    --  117.50 126.00-135.00   66
 12  \w    -35.00  15.00   0.50   30.00    --   41.97 -38.00 120.00  100
 13  \w     44.00  70.00   0.50  120.00    --  117.50 -77.00  30.00   52
 14  \w    104.00 136.00   0.50  120.00    --  117.50  15.00 -30.00   64
 15  \w    104.00 136.00   0.50  120.00    --  117.50  15.00 -90.00   64
 16  \w    103.00 128.00   0.50  120.00    --  117.50  15.00  60.00   50
 17  \w     66.00  92.00   0.50  120.00    --  117.50 -95.00 150.00   52
 18  \w     50.00  93.00   0.50  120.00    --  117.50 -94.00 128.11   86
 19  \w    104.00 135.00   0.50  120.00    --  117.50  15.00-150.00   62
 20  \w    104.00 136.00   0.50  120.00    --  117.50  15.00   0.00   64
 21  \w     48.00  75.00   0.50  120.00    --  117.50 -77.00 -60.00   54
 22  \w    110.00 136.00   0.50  120.00    --  117.50  15.00-180.00   52
 23  \w    109.00 134.00   0.50  120.00    --  117.50  15.00 -60.00   50
 24  \w     58.00  92.00   0.50  120.00    --  117.50 -95.00 120.00   68
 25  \w     53.00  91.00   0.50  120.00    --  117.50 -95.00-180.00   76
 26  \w    105.00 130.00   0.50  120.00    --  117.50  15.00  30.00   50
 27  \w     76.00 101.00   0.50  120.00    --  117.50-125.00-150.00   50
 28  \w     45.00  75.00   0.50  120.00    --  117.50 -77.00-150.00   60
 29  \w     54.00  92.00   0.50  120.00    --  117.50 -95.00  90.00   76
 30  \w    104.00 129.00   0.50  120.00    --  117.50  15.00 150.00   50
;
_diffrn_measurement_device 'four-circle diffractometer'
_diffrn_measurement_device_type 'XtaLAB Synergy, Dualflex, HyPix'
_diffrn_measurement_method '\w scans'
_diffrn_orient_matrix_type 'CrysAlisPro convention (1999,Acta A55,543-557)'
_diffrn_orient_matrix_UB_11 -0.0067727000
_diffrn_orient_matrix_UB_12 0.0067266000
_diffrn_orient_matrix_UB_13 0.0506610000
_diffrn_orient_matrix_UB_21 0.0108452000
_diffrn_orient_matrix_UB_22 -0.0642571000
_diffrn_orient_matrix_UB_23 0.0057283000
_diffrn_orient_matrix_UB_31 0.0859700000
_diffrn_orient_matrix_UB_32 0.0086124000
_diffrn_orient_matrix_UB_33 0.0032583000
_diffrn_radiation_monochromator mirror
_diffrn_radiation_probe x-ray
_diffrn_radiation_type 'Cu K\a'
_diffrn_radiation_wavelength 1.54184
_diffrn_reflns_av_R_equivalents 0.0369
_diffrn_reflns_av_unetI/netI 0.0237
_diffrn_reflns_Laue_measured_fraction_full 0.997
_diffrn_reflns_Laue_measured_fraction_max 0.975
_diffrn_reflns_limit_h_max 21
_diffrn_reflns_limit_h_min -12
_diffrn_reflns_limit_k_max 29
_diffrn_reflns_limit_k_min -30
_diffrn_reflns_limit_l_max 38
_diffrn_reflns_limit_l_min -38
_diffrn_reflns_number 58806
_diffrn_reflns_point_group_measured_fraction_full 0.997
_diffrn_reflns_point_group_measured_fraction_max 0.975
_diffrn_reflns_theta_full 67.684
_diffrn_reflns_theta_max 80.421
_diffrn_reflns_theta_min 2.929
_diffrn_source 'micro-focus sealed X-ray tube'
_diffrn_source_type 'PhotonJet (Cu) X-ray Source'
_exptl_absorpt_coefficient_mu 7.774
_exptl_absorpt_correction_T_max 0.49443
_exptl_absorpt_correction_T_min 0.44255
_exptl_absorpt_correction_type multi-scan
_exptl_absorpt_process_details
;
CrysAlisPro 1.171.42.90a (Rigaku Oxford Diffraction, 2023)
Spherical absorption correction
using equivalent radius and absorption coefficient.
Empirical absorption correction using spherical harmonics,
implemented in SCALE3 ABSPACK scaling algorithm.
;
_exptl_crystal_colour yellow
_exptl_crystal_colour_primary yellow
_exptl_crystal_density_diffrn 1.566
_exptl_crystal_description plate
_exptl_crystal_F_000 6064
_exptl_crystal_size_max 0.22
_exptl_crystal_size_mid 0.22
_exptl_crystal_size_min 0.06
_refine_diff_density_max 0.816
_refine_diff_density_min -0.700
_refine_diff_density_rms 0.097
_refine_ls_extinction_coef 0.000121(17)
_refine_ls_extinction_expression Fc^*^=kFc[1+0.001xFc^2^\l^3^/sin(2\q)]^-1/4^
_refine_ls_extinction_method 'SHELXL-2016/6 (Sheldrick 2016)'
_refine_ls_goodness_of_fit_ref 1.059
_refine_ls_hydrogen_treatment mixed
_refine_ls_matrix_type full
_refine_ls_number_parameters 843
_refine_ls_number_reflns 13499
_refine_ls_number_restraints 2
_refine_ls_restrained_S_all 1.059
_refine_ls_R_factor_all 0.0612
_refine_ls_R_factor_gt 0.0577
_refine_ls_shift/su_max 0.003
_refine_ls_shift/su_mean 0.000
_refine_ls_structure_factor_coef Fsqd
_refine_ls_weighting_details 'w=1/[\s^2^(Fo^2^)+(0.0914P)^2^+22.8079P] where P=(Fo^2^+2Fc^2^)/3'
_refine_ls_weighting_scheme calc
_refine_ls_wR_factor_gt 0.1591
_refine_ls_wR_factor_ref 0.1616
_reflns_Friedel_coverage 0.000
_reflns_number_gt 12394
_reflns_number_total 13499
_reflns_threshold_expression 'I > 2\s(I)'
_cod_data_source_file d5ob01479d2.cif
_cod_data_source_block mcconnell39
_cod_depositor_comments 'Adding full bibliography for 7160807--7160809.cif.'
_cod_database_code 7160807
_shelx_shelxl_version_number 2016/6
_chemical_oxdiff_formula C66H53B2Cl8Co2F2N5O7
_chemical_oxdiff_usercomment 'Patrick Harders PH74'
_shelx_space_group_comment
;
The symmetry employed for this shelxl refinement is uniquely defined
by the following loop, which should always be used as a source of
symmetry information in preference to the above space-group names.
They are only intended as comments.
;
_reflns_odcompleteness_completeness 99.14
_reflns_odcompleteness_iscentric 1
_reflns_odcompleteness_theta 74.33
_olex2_refinement_description
;
1. Fixed Uiso
 At 1.2 times of:
  All C(H) groups, {H82A,H82B,H82C} of C82
 At 1.5 times of:
  {H86A,H86B,H86C} of C86, {H84A,H84B,H84C} of C84, {H20A,H20B,H20C} of C20,
  {H34A,H34B,H34C} of C34
2. Restrained distances
 N1-H1
 0.91 with sigma of 0.02
 N2-H2
 0.91 with sigma of 0.02
3.a Ternary CH refined with riding coordinates:
 C13(H13), C21(H21), C41(H41), C42(H42), C43(H43), C45(H45), C71(H71),
 C73(H73), C74(H74), C75(H75)
3.b Aromatic/amide H refined with riding coordinates:
 C10(H10), C11(H11), C12(H12), C15(H15), C16(H16), C18(H18), C19(H19),
 C24(H24), C25(H25), C26(H26), C29(H29), C30(H30), C32(H32), C33(H33), C44(H44),
  C51(H51), C52(H52), C53(H53), C54(H54), C55(H55), C61(H61), C62(H62),
 C63(H63), C64(H64), C65(H65), C72(H72)
3.c Idealised Me refined as rotating group:
 C20(H20A,H20B,H20C), C34(H34A,H34B,H34C), C82(H82A,H82B,H82C), C84(H84A,H84B,
 H84C), C86(H86A,H86B,H86C)
;
_olex2_submission_special_instructions 'No special instructions were received'
_oxdiff_exptl_absorpt_empirical_details
;
Empirical correction (ABSPACK) includes:
- Absorption correction using spherical harmonics
- Frame scaling
;
_oxdiff_exptl_absorpt_empirical_full_max 2.406
_oxdiff_exptl_absorpt_empirical_full_min 0.637

loop_
_space_group_symop_operation_xyz
'x, y, z'
'-x+1/2, -y, z+1/2'
'x+1/2, -y+1/2, -z'
'-x, y+1/2, -z+1/2'
'-x, -y, -z'
'x-1/2, y, -z-1/2'
'-x-1/2, y-1/2, z'
'x, -y-1/2, z-1/2'

loop_
_atom_site_label
_atom_site_type_symbol
_atom_site_fract_x
_atom_site_fract_y
_atom_site_fract_z
_atom_site_U_iso_or_equiv
_atom_site_adp_type
_atom_site_occupancy
_atom_site_site_symmetry_order
_atom_site_calc_flag
_atom_site_refinement_flags_posn
_atom_site_refinement_flags_adp
_atom_site_refinement_flags_occupancy
_atom_site_disorder_assembly
_atom_site_disorder_group
O1 O 0.73655(12) 0.61258(9) 0.44355(7) 0.0234(4) Uani 1 1 d . . . . .
O2 O 0.64113(12) 0.63057(9) 0.49814(7) 0.0241(4) Uani 1 1 d . . . . .
O3 O 0.60485(12) 0.58869(9) 0.42903(7) 0.0249(4) Uani 1 1 d . . . . .
O4 O 0.77570(15) 0.64871(11) 0.69467(8) 0.0365(5) Uani 1 1 d . . . . .
O5 O 0.97168(19) 0.34986(12) 0.30181(9) 0.0471(7) Uani 1 1 d . . . . .
O6 O 0.74071(12) 0.65885(9) 0.37073(7) 0.0258(4) Uani 1 1 d . . . . .
O7 O 0.74263(12) 0.55795(9) 0.37420(7) 0.0240(4) Uani 1 1 d . . . . .
N1 N 0.82613(16) 0.58957(12) 0.51785(9) 0.0284(6) Uani 1 1 d D . . . .
H1 H 0.800(2) 0.6111(15) 0.4992(11) 0.034(11) Uiso 1 1 d D . . . .
N2 N 0.88996(16) 0.46863(11) 0.45345(10) 0.0292(6) Uani 1 1 d D . . . .
H2 H 0.925(2) 0.470(2) 0.4758(11) 0.044(12) Uiso 1 1 d D . . . .
B1 B 0.67054(19) 0.58868(15) 0.46230(12) 0.0236(6) Uani 1 1 d . . . . .
B2 B 0.76897(19) 0.61027(14) 0.40092(12) 0.0227(6) Uani 1 1 d . . . . .
C1 C 0.58174(16) 0.65647(13) 0.48046(10) 0.0227(6) Uani 1 1 d . . . . .
C2 C 0.54305(18) 0.70250(13) 0.49770(11) 0.0256(6) Uani 1 1 d . . . . .
C3 C 0.48258(18) 0.72527(13) 0.47313(11) 0.0277(6) Uani 1 1 d . . . . .
C4 C 0.46209(18) 0.70171(14) 0.43304(11) 0.0283(6) Uani 1 1 d . . . . .
C5 C 0.50208(17) 0.65550(13) 0.41542(11) 0.0256(6) Uani 1 1 d . . . . .
C6 C 0.56146(16) 0.63269(12) 0.43942(10) 0.0225(6) Uani 1 1 d . . . . .
C7 C 0.67772(17) 0.52746(12) 0.48747(10) 0.0232(6) Uani 1 1 d . . . . .
C8 C 0.74437(17) 0.50463(13) 0.50685(10) 0.0240(6) Uani 1 1 d . . . . .
C9 C 0.73731(17) 0.45586(13) 0.53193(11) 0.0265(6) Uani 1 1 d . . . . .
C10 C 0.67025(19) 0.42799(14) 0.54041(11) 0.0293(6) Uani 1 1 d . . . . .
H10 H 0.668527 0.395345 0.558760 0.035 Uiso 1 1 calc R U . . .
C11 C 0.60543(18) 0.44988(14) 0.52088(11) 0.0287(6) Uani 1 1 d . . . . .
H11 H 0.558143 0.431779 0.525277 0.034 Uiso 1 1 calc R U . . .
C12 C 0.61005(17) 0.49832(13) 0.49490(10) 0.0253(6) Uani 1 1 d . . . . .
H12 H 0.565218 0.512321 0.481552 0.030 Uiso 1 1 calc R U . . .
C13 C 0.82276(18) 0.53203(13) 0.50213(11) 0.0266(6) Uani 1 1 d . . . . .
H13 H 0.857463 0.509722 0.521570 0.032 Uiso 1 1 calc R U . . .
C14 C 0.81180(18) 0.60036(14) 0.56263(11) 0.0285(7) Uani 1 1 d . . . . .
C15 C 0.8271(2) 0.56201(15) 0.59635(12) 0.0339(7) Uani 1 1 d . . . . .
H15 H 0.845871 0.525558 0.588950 0.041 Uiso 1 1 calc R U . . .
C16 C 0.8155(2) 0.57588(16) 0.64128(13) 0.0374(8) Uani 1 1 d . . . . .
H16 H 0.825736 0.548735 0.663711 0.045 Uiso 1 1 calc R U . . .
C17 C 0.78923(19) 0.62900(14) 0.65266(11) 0.0297(7) Uani 1 1 d . . . . .
C18 C 0.77242(19) 0.66714(15) 0.61854(11) 0.0305(7) Uani 1 1 d . . . . .
H18 H 0.752967 0.703427 0.625821 0.037 Uiso 1 1 calc R U . . .
C19 C 0.78336(19) 0.65335(15) 0.57485(11) 0.0311(7) Uani 1 1 d . . . . .
H19 H 0.771431 0.680233 0.552517 0.037 Uiso 1 1 calc R U . . .
C20 C 0.7965(3) 0.6120(2) 0.73026(13) 0.0476(10) Uani 1 1 d . . . . .
H20A H 0.768564 0.576350 0.727715 0.071 Uiso 1 1 calc R U . . .
H20B H 0.784291 0.630149 0.758576 0.071 Uiso 1 1 calc R U . . .
H20C H 0.850779 0.604360 0.728895 0.071 Uiso 1 1 calc R U . . .
C21 C 0.85188(17) 0.52372(13) 0.45386(10) 0.0248(6) Uani 1 1 d . . . . .
H21 H 0.805861 0.519209 0.434992 0.030 Uiso 1 1 calc R U . . .
C22 C 0.89662(17) 0.57256(13) 0.43359(10) 0.0233(6) Uani 1 1 d . . . . .
C23 C 0.97336(19) 0.57895(14) 0.43922(11) 0.0280(6) Uani 1 1 d . . . . .
C24 C 1.01726(18) 0.61907(14) 0.41862(12) 0.0296(7) Uani 1 1 d . . . . .
H24 H 1.070004 0.621365 0.424010 0.036 Uiso 1 1 calc R U . . .
C25 C 0.98153(19) 0.65630(14) 0.38949(11) 0.0287(6) Uani 1 1 d . . . . .
H25 H 1.010034 0.683934 0.373915 0.034 Uiso 1 1 calc R U . . .
C26 C 0.90424(18) 0.65266(13) 0.38348(10) 0.0254(6) Uani 1 1 d . . . . .
H26 H 0.880107 0.678525 0.363989 0.031 Uiso 1 1 calc R U . . .
C27 C 0.86060(17) 0.61181(13) 0.40539(10) 0.0233(6) Uani 1 1 d . . . . .
C28 C 0.9147(2) 0.44398(14) 0.41350(12) 0.0311(7) Uani 1 1 d . . . . .
C29 C 0.8759(2) 0.45034(15) 0.37370(13) 0.0346(7) Uani 1 1 d . . . . .
H29 H 0.835277 0.476435 0.371750 0.042 Uiso 1 1 calc R U . . .
C30 C 0.8966(2) 0.41847(15) 0.33653(13) 0.0363(8) Uani 1 1 d . . . . .
H30 H 0.869597 0.422497 0.309498 0.044 Uiso 1 1 calc R U . . .
C31 C 0.9572(2) 0.38058(15) 0.33939(12) 0.0348(7) Uani 1 1 d . . . . .
C32 C 0.9977(2) 0.37655(16) 0.37829(13) 0.0367(8) Uani 1 1 d . . . . .
H32 H 1.039938 0.351906 0.379992 0.044 Uiso 1 1 calc R U . . .
C33 C 0.9769(2) 0.40830(15) 0.41489(13) 0.0339(7) Uani 1 1 d . . . . .
H33 H 1.005672 0.405616 0.441370 0.041 Uiso 1 1 calc R U . . .
C34 C 1.0238(2) 0.30433(18) 0.30520(16) 0.0464(10) Uani 1 1 d . . . . .
H34A H 1.024567 0.283199 0.277254 0.070 Uiso 1 1 calc R U . . .
H34B H 1.008375 0.279096 0.329332 0.070 Uiso 1 1 calc R U . . .
H34C H 1.074283 0.319301 0.311333 0.070 Uiso 1 1 calc R U . . .
C35 C 0.69823(17) 0.63579(13) 0.33918(10) 0.0244(6) Uani 1 1 d . . . . .
C36 C 0.69952(17) 0.57643(13) 0.34116(10) 0.0239(6) Uani 1 1 d . . . . .
C37 C 0.66040(18) 0.54467(14) 0.31077(11) 0.0275(6) Uani 1 1 d . . . . .
C38 C 0.61794(19) 0.57180(15) 0.27784(11) 0.0319(7) Uani 1 1 d . . . . .
C39 C 0.61607(19) 0.63055(15) 0.27579(11) 0.0317(7) Uani 1 1 d . . . . .
C40 C 0.65666(19) 0.66345(14) 0.30706(11) 0.0292(7) Uani 1 1 d . . . . .
F1 F 0.80072(11) 0.43258(8) 0.55060(7) 0.0321(4) Uani 1 1 d . . . . .
F2 F 1.01025(11) 0.54268(9) 0.46774(7) 0.0371(5) Uani 1 1 d . . . . .
Cl1 Cl 0.57248(4) 0.73123(3) 0.54732(3) 0.03021(17) Uani 1 1 d . . . . .
Cl2 Cl 0.43777(5) 0.78558(3) 0.49250(3) 0.03495(19) Uani 1 1 d . . . . .
Cl3 Cl 0.38565(5) 0.72803(4) 0.40430(3) 0.03724(19) Uani 1 1 d . . . . .
Cl4 Cl 0.47922(5) 0.62713(4) 0.36433(3) 0.03384(18) Uani 1 1 d . . . . .
Cl5 Cl 0.66541(5) 0.47163(3) 0.31464(3) 0.03297(18) Uani 1 1 d . . . . .
Cl6 Cl 0.56840(6) 0.53143(4) 0.23977(3) 0.0441(2) Uani 1 1 d . . . . .
Cl7 Cl 0.56202(6) 0.66460(4) 0.23613(3) 0.0464(2) Uani 1 1 d . . . . .
Cl8 Cl 0.65397(5) 0.73646(3) 0.30628(3) 0.03628(19) Uani 1 1 d . . . . .
Co1 Co 0.74220(3) 0.31244(2) 0.43711(2) 0.02646(13) Uani 1 1 d . . . . .
C41 C 0.6877(2) 0.30177(15) 0.37890(12) 0.0335(7) Uani 1 1 d . . . . .
H41 H 0.699412 0.272610 0.355894 0.040 Uiso 1 1 calc R U . . .
C42 C 0.6364(2) 0.29555(16) 0.41472(13) 0.0347(7) Uani 1 1 d . . . . .
H42 H 0.606188 0.260922 0.421614 0.042 Uiso 1 1 calc R U . . .
C43 C 0.6372(2) 0.34653(17) 0.43992(14) 0.0393(8) Uani 1 1 d . . . . .
H43 H 0.607412 0.353976 0.467479 0.047 Uiso 1 1 calc R U . . .
C44 C 0.6879(2) 0.38459(16) 0.41935(15) 0.0419(9) Uani 1 1 d . . . . .
H44 H 0.699234 0.421874 0.429062 0.050 Uiso 1 1 calc R U . . .
C45 C 0.7190(2) 0.35711(16) 0.38150(13) 0.0397(8) Uani 1 1 d . . . . .
H45 H 0.757093 0.373590 0.360706 0.048 Uiso 1 1 calc R U . . .
C51 C 0.81986(19) 0.24931(14) 0.43847(12) 0.0318(7) Uani 1 1 d . . . . .
H51 H 0.827541 0.221012 0.416567 0.038 Uiso 1 1 calc R U . . .
C52 C 0.7709(2) 0.24527(15) 0.47520(13) 0.0373(8) Uani 1 1 d . . . . .
H52 H 0.739327 0.214002 0.482172 0.045 Uiso 1 1 calc R U . . .
C53 C 0.7771(2) 0.29669(17) 0.50011(12) 0.0379(8) Uani 1 1 d . . . . .
H53 H 0.750775 0.305394 0.526685 0.045 Uiso 1 1 calc R U . . .
C54 C 0.8294(2) 0.33226(15) 0.47808(13) 0.0353(8) Uani 1 1 d . . . . .
H54 H 0.844288 0.369090 0.487196 0.042 Uiso 1 1 calc R U . . .
C55 C 0.8557(2) 0.30304(15) 0.43994(13) 0.0338(7) Uani 1 1 d . . . . .
H55 H 0.891168 0.317027 0.419016 0.041 Uiso 1 1 calc R U . . .
Co2 Co 0.45332(3) 0.40096(2) 0.35397(2) 0.02794(14) Uani 1 1 d . . . . .
C61 C 0.3886(2) 0.42568(16) 0.40650(12) 0.0362(8) Uani 1 1 d . . . . .
H61 H 0.347721 0.405264 0.419151 0.043 Uiso 1 1 calc R U . . .
C62 C 0.3836(2) 0.46540(17) 0.37114(14) 0.0437(9) Uani 1 1 d . . . . .
H62 H 0.338963 0.476467 0.356038 0.052 Uiso 1 1 calc R U . . .
C63 C 0.4578(3) 0.48545(16) 0.36258(14) 0.0441(9) Uani 1 1 d . . . . .
H63 H 0.471599 0.512099 0.340439 0.053 Uiso 1 1 calc R U . . .
C64 C 0.5074(2) 0.45907(17) 0.39252(13) 0.0393(8) Uani 1 1 d . . . . .
H64 H 0.560291 0.465100 0.394357 0.047 Uiso 1 1 calc R U . . .
C65 C 0.4648(2) 0.42206(16) 0.41938(11) 0.0325(7) Uani 1 1 d . . . . .
H65 H 0.484291 0.398656 0.442285 0.039 Uiso 1 1 calc R U . . .
C71 C 0.4103(2) 0.36912(19) 0.29708(13) 0.0429(9) Uani 1 1 d . . . . .
H71 H 0.364392 0.383320 0.281288 0.052 Uiso 1 1 calc R U . . .
C72 C 0.4855(2) 0.38812(18) 0.29017(12) 0.0417(9) Uani 1 1 d . . . . .
H72 H 0.501038 0.416483 0.269811 0.050 Uiso 1 1 calc R U . . .
C73 C 0.5329(2) 0.35726(16) 0.31902(13) 0.0358(7) Uani 1 1 d . . . . .
H73 H 0.588855 0.361781 0.321830 0.043 Uiso 1 1 calc R U . . .
C74 C 0.4874(2) 0.31937(15) 0.34380(13) 0.0367(8) Uani 1 1 d . . . . .
H74 H 0.505551 0.292574 0.367118 0.044 Uiso 1 1 calc R U . . .
C75 C 0.4115(2) 0.32647(17) 0.33005(14) 0.0407(8) Uani 1 1 d . . . . .
H75 H 0.366715 0.305495 0.341802 0.049 Uiso 1 1 calc R U . . .
N81 N 0.1857(3) 0.69572(17) 0.37554(15) 0.0582(10) Uani 1 1 d . . . . .
C81 C 0.1927(3) 0.6510(2) 0.36303(15) 0.0506(10) Uani 1 1 d . . . . .
C82 C 0.1990(5) 0.5924(2) 0.34663(19) 0.084(2) Uani 1 1 d . . . . .
H82A H 0.201047 0.592642 0.314173 0.101 Uiso 1 1 calc R U . . .
H82B H 0.155095 0.570577 0.356436 0.101 Uiso 1 1 calc R U . . .
H82C H 0.245159 0.575129 0.358375 0.101 Uiso 1 1 calc R U . . .
N82 N 0.3262(3) 0.5184(3) 0.27467(16) 0.0836(16) Uani 1 1 d . . . . .
C83 C 0.3493(3) 0.5438(2) 0.24524(15) 0.0515(10) Uani 1 1 d . . . . .
C84 C 0.3779(3) 0.5755(2) 0.20765(15) 0.0482(10) Uani 1 1 d . . . . .
H84A H 0.378452 0.551212 0.181338 0.072 Uiso 1 1 calc R U . . .
H84B H 0.429337 0.588491 0.214016 0.072 Uiso 1 1 calc R U . . .
H84C H 0.345325 0.608294 0.202221 0.072 Uiso 1 1 calc R U . . .
N83 N 0.3758(3) 0.73862(19) 0.21294(13) 0.0587(10) Uani 1 1 d . . . . .
C85 C 0.3427(3) 0.72620(18) 0.24395(15) 0.0481(10) Uani 1 1 d . . . . .
C86 C 0.3001(4) 0.7095(3) 0.28287(17) 0.0676(14) Uani 1 1 d . . . . .
H86A H 0.269488 0.676162 0.275916 0.101 Uiso 1 1 calc R U . . .
H86B H 0.267097 0.740682 0.291970 0.101 Uiso 1 1 calc R U . . .
H86C H 0.335074 0.700445 0.307033 0.101 Uiso 1 1 calc R U . . .

loop_
_atom_site_aniso_label
_atom_site_aniso_U_11
_atom_site_aniso_U_22
_atom_site_aniso_U_33
_atom_site_aniso_U_23
_atom_site_aniso_U_13
_atom_site_aniso_U_12
O1 0.0203(10) 0.0216(10) 0.0282(10) 0.0002(8) 0.0002(8) 0.0003(8)
O2 0.0197(10) 0.0230(10) 0.0297(10) -0.0014(8) -0.0001(8) 0.0045(8)
O3 0.0198(10) 0.0227(10) 0.0321(11) -0.0031(8) -0.0018(8) 0.0027(8)
O4 0.0432(14) 0.0398(13) 0.0266(11) 0.0011(10) 0.0016(10) -0.0028(11)
O5 0.0673(19) 0.0386(14) 0.0354(13) -0.0002(11) 0.0107(13) 0.0175(14)
O6 0.0242(11) 0.0229(10) 0.0304(11) 0.0007(8) -0.0029(8) 0.0029(8)
O7 0.0210(10) 0.0223(10) 0.0288(11) 0.0004(8) -0.0032(8) 0.0020(8)
N1 0.0294(14) 0.0238(12) 0.0321(14) 0.0020(10) -0.0005(11) -0.0002(11)
N2 0.0277(14) 0.0237(13) 0.0362(14) 0.0010(11) -0.0029(11) 0.0021(11)
B1 0.0194(15) 0.0228(15) 0.0287(16) -0.0035(13) 0.0001(13) 0.0030(12)
B2 0.0195(16) 0.0205(15) 0.0282(16) 0.0023(12) -0.0011(12) 0.0006(12)
C1 0.0158(13) 0.0240(14) 0.0282(14) 0.0013(11) 0.0023(11) 0.0005(11)
C2 0.0238(15) 0.0212(14) 0.0318(15) -0.0004(12) 0.0051(12) -0.0009(11)
C3 0.0244(15) 0.0232(14) 0.0354(16) 0.0051(12) 0.0068(12) 0.0042(12)
C4 0.0200(15) 0.0276(15) 0.0375(17) 0.0083(13) 0.0009(12) 0.0023(12)
C5 0.0216(14) 0.0227(14) 0.0325(15) 0.0028(12) 0.0007(12) -0.0016(11)
C6 0.0174(13) 0.0202(13) 0.0298(15) 0.0028(11) 0.0013(11) -0.0007(11)
C7 0.0224(14) 0.0215(13) 0.0256(14) -0.0042(11) 0.0026(11) -0.0010(11)
C8 0.0193(14) 0.0237(14) 0.0290(15) -0.0014(12) 0.0027(11) -0.0007(11)
C9 0.0217(15) 0.0246(14) 0.0331(16) -0.0012(12) -0.0008(12) 0.0030(12)
C10 0.0279(16) 0.0243(14) 0.0357(16) 0.0018(12) 0.0019(13) -0.0011(12)
C11 0.0220(15) 0.0254(14) 0.0389(17) -0.0011(13) 0.0033(13) -0.0025(12)
C12 0.0179(14) 0.0266(14) 0.0316(15) -0.0014(12) 0.0015(11) 0.0011(11)
C13 0.0215(15) 0.0277(15) 0.0306(15) -0.0002(12) -0.0010(12) -0.0022(12)
C14 0.0209(15) 0.0305(16) 0.0340(16) 0.0019(12) -0.0012(12) -0.0075(12)
C15 0.0309(17) 0.0298(16) 0.0411(18) -0.0020(14) -0.0037(14) 0.0007(13)
C16 0.039(2) 0.0345(18) 0.0386(18) 0.0062(14) 0.0021(15) -0.0037(15)
C17 0.0277(16) 0.0326(16) 0.0287(15) 0.0005(13) 0.0015(12) -0.0063(13)
C18 0.0261(16) 0.0327(17) 0.0328(16) 0.0031(13) 0.0018(12) -0.0056(13)
C19 0.0279(16) 0.0338(17) 0.0317(16) 0.0042(13) 0.0010(13) -0.0043(13)
C20 0.053(2) 0.059(3) 0.0309(18) 0.0044(17) -0.0060(17) -0.007(2)
C21 0.0227(14) 0.0208(13) 0.0310(15) 0.0032(11) 0.0005(11) 0.0012(11)
C22 0.0220(14) 0.0207(13) 0.0272(14) -0.0004(11) 0.0016(11) 0.0010(11)
C23 0.0252(16) 0.0252(15) 0.0337(16) 0.0016(12) -0.0039(12) 0.0028(12)
C24 0.0209(15) 0.0280(15) 0.0399(17) -0.0011(13) -0.0024(13) -0.0014(12)
C25 0.0245(15) 0.0257(15) 0.0358(16) 0.0018(12) 0.0038(12) -0.0029(12)
C26 0.0251(15) 0.0206(13) 0.0306(15) 0.0001(11) 0.0027(12) -0.0006(11)
C27 0.0195(14) 0.0224(13) 0.0281(14) -0.0009(11) 0.0029(11) 0.0005(11)
C28 0.0336(17) 0.0240(15) 0.0357(17) 0.0002(13) 0.0035(13) -0.0066(13)
C29 0.0329(18) 0.0258(15) 0.0450(19) 0.0015(14) 0.0041(15) 0.0037(13)
C30 0.040(2) 0.0295(16) 0.0389(18) 0.0018(14) -0.0001(15) 0.0046(15)
C31 0.0399(19) 0.0296(16) 0.0349(17) 0.0009(14) 0.0116(14) 0.0026(14)
C32 0.0298(17) 0.0353(18) 0.045(2) 0.0015(15) 0.0054(15) -0.0014(14)
C33 0.0284(17) 0.0315(16) 0.0419(19) 0.0004(14) -0.0009(14) -0.0023(13)
C34 0.038(2) 0.038(2) 0.063(3) -0.0073(18) 0.0109(18) 0.0059(17)
C35 0.0192(14) 0.0284(15) 0.0255(14) -0.0003(11) 0.0011(11) 0.0024(11)
C36 0.0190(14) 0.0272(14) 0.0256(14) 0.0017(11) 0.0008(11) 0.0022(11)
C37 0.0253(15) 0.0299(16) 0.0274(15) -0.0004(12) -0.0001(12) 0.0002(12)
C38 0.0274(16) 0.0373(18) 0.0312(16) 0.0013(13) -0.0037(13) -0.0009(14)
C39 0.0268(16) 0.0373(18) 0.0311(16) 0.0028(13) -0.0046(13) 0.0024(13)
C40 0.0272(16) 0.0290(16) 0.0313(16) 0.0047(12) -0.0004(12) 0.0036(13)
F1 0.0251(9) 0.0282(9) 0.0432(11) 0.0042(8) -0.0055(8) 0.0031(7)
F2 0.0258(10) 0.0370(11) 0.0486(12) 0.0114(9) -0.0120(8) -0.0005(8)
Cl1 0.0323(4) 0.0266(3) 0.0317(4) -0.0035(3) 0.0042(3) 0.0027(3)
Cl2 0.0330(4) 0.0275(4) 0.0444(4) 0.0003(3) 0.0060(3) 0.0104(3)
Cl3 0.0301(4) 0.0372(4) 0.0444(4) 0.0048(3) -0.0042(3) 0.0120(3)
Cl4 0.0310(4) 0.0339(4) 0.0366(4) -0.0033(3) -0.0079(3) 0.0038(3)
Cl5 0.0364(4) 0.0266(4) 0.0359(4) -0.0011(3) -0.0035(3) -0.0030(3)
Cl6 0.0483(5) 0.0432(5) 0.0409(5) -0.0006(4) -0.0172(4) -0.0060(4)
Cl7 0.0500(5) 0.0444(5) 0.0449(5) 0.0079(4) -0.0205(4) 0.0041(4)
Cl8 0.0383(4) 0.0277(4) 0.0428(4) 0.0064(3) -0.0078(3) 0.0057(3)
Co1 0.0252(3) 0.0191(2) 0.0351(3) 0.0018(2) -0.0027(2) 0.00065(19)
C41 0.0289(17) 0.0323(17) 0.0393(18) 0.0021(14) -0.0070(14) 0.0011(14)
C42 0.0266(16) 0.0330(17) 0.0446(19) 0.0002(15) -0.0050(14) 0.0012(14)
C43 0.0293(18) 0.0394(19) 0.049(2) -0.0071(16) -0.0059(15) 0.0079(15)
C44 0.041(2) 0.0252(16) 0.060(2) 0.0012(16) -0.0182(18) 0.0064(15)
C45 0.0377(19) 0.0366(19) 0.045(2) 0.0155(16) -0.0098(16) -0.0042(16)
C51 0.0275(16) 0.0236(15) 0.0444(19) -0.0008(13) -0.0078(13) 0.0060(13)
C52 0.0376(19) 0.0272(16) 0.047(2) 0.0109(15) -0.0062(15) 0.0016(14)
C53 0.041(2) 0.0407(19) 0.0320(17) 0.0023(14) -0.0054(15) 0.0095(16)
C54 0.0331(18) 0.0257(16) 0.047(2) -0.0038(14) -0.0128(15) 0.0030(13)
C55 0.0273(17) 0.0278(16) 0.0462(19) 0.0013(14) -0.0030(14) 0.0026(13)
Co2 0.0257(3) 0.0287(3) 0.0294(3) -0.0026(2) 0.0016(2) -0.0011(2)
C61 0.0310(17) 0.0383(18) 0.0393(18) -0.0097(15) 0.0110(14) -0.0050(15)
C62 0.044(2) 0.041(2) 0.045(2) -0.0119(16) -0.0065(17) 0.0188(17)
C63 0.062(3) 0.0266(17) 0.044(2) -0.0020(15) 0.0095(18) -0.0021(17)
C64 0.0366(19) 0.0406(19) 0.0407(19) -0.0141(15) 0.0065(15) -0.0129(16)
C65 0.0359(18) 0.0357(17) 0.0259(15) -0.0052(13) 0.0012(13) 0.0006(14)
C71 0.041(2) 0.053(2) 0.0349(18) -0.0142(17) -0.0095(15) 0.0020(18)
C72 0.049(2) 0.046(2) 0.0299(17) -0.0060(15) 0.0078(16) 0.0017(18)
C73 0.0279(17) 0.0361(18) 0.0433(19) -0.0086(15) 0.0069(14) 0.0007(14)
C74 0.0367(19) 0.0300(16) 0.0435(19) -0.0064(14) 0.0043(15) 0.0003(14)
C75 0.0325(19) 0.0404(19) 0.049(2) -0.0157(17) 0.0064(16) -0.0092(16)
N81 0.061(3) 0.048(2) 0.066(3) -0.0055(19) 0.011(2) -0.0166(19)
C81 0.055(3) 0.051(3) 0.046(2) 0.0017(19) 0.0056(19) -0.006(2)
C82 0.150(7) 0.052(3) 0.051(3) -0.002(2) 0.007(4) 0.008(4)
N82 0.093(4) 0.102(4) 0.056(3) 0.027(3) -0.002(3) -0.011(3)
C83 0.053(3) 0.057(3) 0.045(2) 0.006(2) -0.0082(19) 0.001(2)
C84 0.043(2) 0.053(2) 0.048(2) 0.0097(19) -0.0101(18) -0.0080(19)
N83 0.065(3) 0.065(3) 0.047(2) 0.0017(18) -0.0058(19) -0.012(2)
C85 0.056(3) 0.041(2) 0.047(2) -0.0017(18) -0.0045(19) -0.0059(19)
C86 0.084(4) 0.067(3) 0.052(3) -0.003(2) 0.007(3) -0.011(3)

loop_
_atom_type_symbol
_atom_type_description
_atom_type_scat_dispersion_real
_atom_type_scat_dispersion_imag
_atom_type_scat_source
C C 0.0181 0.0091 'International Tables Vol C Tables 4.2.6.8 and 6.1.1.4'
H H 0.0000 0.0000 'International Tables Vol C Tables 4.2.6.8 and 6.1.1.4'
B B 0.0090 0.0039 'International Tables Vol C Tables 4.2.6.8 and 6.1.1.4'
Cl Cl 0.3639 0.7018 'International Tables Vol C Tables 4.2.6.8 and 6.1.1.4'
Co Co -2.3653 3.6143 'International Tables Vol C Tables 4.2.6.8 and 6.1.1.4'
F F 0.0727 0.0534 'International Tables Vol C Tables 4.2.6.8 and 6.1.1.4'
N N 0.0311 0.0180 'International Tables Vol C Tables 4.2.6.8 and 6.1.1.4'
O O 0.0492 0.0322 'International Tables Vol C Tables 4.2.6.8 and 6.1.1.4'

loop_
_geom_angle_atom_site_label_1
_geom_angle_atom_site_label_2
_geom_angle_atom_site_label_3
_geom_angle
_geom_angle_site_symmetry_1
_geom_angle_site_symmetry_3
_geom_angle_publ_flag
B2 O1 B1 133.3(3) . . ?
C1 O2 B1 106.2(2) . . ?
C6 O3 B1 106.5(2) . . ?
C17 O4 C20 116.3(3) . . ?
C31 O5 C34 117.6(3) . . ?
C35 O6 B2 107.5(2) . . ?
C36 O7 B2 107.5(2) . . ?
C13 N1 H1 108(3) . . ?
C14 N1 H1 114(3) . . ?
C14 N1 C13 118.9(3) . . ?
C21 N2 H2 106(3) . . ?
C28 N2 H2 116(3) . . ?
C28 N2 C21 121.2(3) . . ?
O1 B1 O2 107.5(2) . . ?
O1 B1 O3 111.3(3) . . ?
O1 B1 C7 118.2(3) . . ?
O2 B1 C7 105.4(2) . . ?
O3 B1 O2 101.6(2) . . ?
O3 B1 C7 111.2(2) . . ?
O1 B2 O6 112.1(3) . . ?
O1 B2 O7 112.6(2) . . ?
O1 B2 C27 109.2(3) . . ?
O6 B2 C27 110.7(2) . . ?
O7 B2 O6 100.8(2) . . ?
O7 B2 C27 111.2(2) . . ?
O2 C1 C2 127.0(3) . . ?
O2 C1 C6 111.8(3) . . ?
C2 C1 C6 121.2(3) . . ?
C1 C2 C3 118.5(3) . . ?
C1 C2 Cl1 119.0(2) . . ?
C3 C2 Cl1 122.4(2) . . ?
C2 C3 Cl2 119.0(3) . . ?
C4 C3 C2 120.5(3) . . ?
C4 C3 Cl2 120.5(2) . . ?
C3 C4 C5 120.8(3) . . ?
C3 C4 Cl3 120.1(3) . . ?
C5 C4 Cl3 119.1(3) . . ?
C4 C5 Cl4 121.4(2) . . ?
C6 C5 C4 119.1(3) . . ?
C6 C5 Cl4 119.5(2) . . ?
O3 C6 C1 111.8(3) . . ?
O3 C6 C5 128.3(3) . . ?
C5 C6 C1 119.9(3) . . ?
C8 C7 B1 126.1(3) . . ?
C12 C7 B1 116.2(3) . . ?
C12 C7 C8 117.3(3) . . ?
C7 C8 C13 123.4(3) . . ?
C9 C8 C7 117.7(3) . . ?
C9 C8 C13 118.8(3) . . ?
C10 C9 C8 125.1(3) . . ?
F1 C9 C8 119.0(3) . . ?
F1 C9 C10 115.9(3) . . ?
C9 C10 H10 121.5 . . ?
C9 C10 C11 117.0(3) . . ?
C11 C10 H10 121.5 . . ?
C10 C11 H11 120.1 . . ?
C12 C11 C10 119.8(3) . . ?
C12 C11 H11 120.1 . . ?
C7 C12 H12 118.5 . . ?
C11 C12 C7 123.1(3) . . ?
C11 C12 H12 118.5 . . ?
N1 C13 C8 113.8(3) . . ?
N1 C13 H13 106.2 . . ?
N1 C13 C21 114.4(3) . . ?
C8 C13 H13 106.2 . . ?
C8 C13 C21 109.4(3) . . ?
C21 C13 H13 106.2 . . ?
N1 C14 C19 118.9(3) . . ?
C15 C14 N1 123.6(3) . . ?
C15 C14 C19 117.5(3) . . ?
C14 C15 H15 119.2 . . ?
C14 C15 C16 121.6(3) . . ?
C16 C15 H15 119.2 . . ?
C15 C16 H16 120.0 . . ?
C17 C16 C15 119.9(3) . . ?
C17 C16 H16 120.0 . . ?
O4 C17 C16 126.6(3) . . ?
O4 C17 C18 115.1(3) . . ?
C16 C17 C18 118.3(3) . . ?
C17 C18 H18 119.2 . . ?
C19 C18 C17 121.6(3) . . ?
C19 C18 H18 119.2 . . ?
C14 C19 H19 119.4 . . ?
C18 C19 C14 121.1(3) . . ?
C18 C19 H19 119.4 . . ?
O4 C20 H20A 109.5 . . ?
O4 C20 H20B 109.5 . . ?
O4 C20 H20C 109.5 . . ?
H20A C20 H20B 109.5 . . ?
H20A C20 H20C 109.5 . . ?
H20B C20 H20C 109.5 . . ?
N2 C21 C13 105.8(2) . . ?
N2 C21 H21 106.0 . . ?
N2 C21 C22 115.4(3) . . ?
C13 C21 H21 106.0 . . ?
C22 C21 C13 116.8(3) . . ?
C22 C21 H21 106.0 . . ?
C23 C22 C21 123.0(3) . . ?
C23 C22 C27 116.6(3) . . ?
C27 C22 C21 120.2(3) . . ?
C22 C23 F2 118.4(3) . . ?
C24 C23 C22 125.3(3) . . ?
C24 C23 F2 116.3(3) . . ?
C23 C24 H24 121.2 . . ?
C23 C24 C25 117.6(3) . . ?
C25 C24 H24 121.2 . . ?
C24 C25 H25 120.3 . . ?
C26 C25 C24 119.5(3) . . ?
C26 C25 H25 120.3 . . ?
C25 C26 H26 119.1 . . ?
C25 C26 C27 121.8(3) . . ?
C27 C26 H26 119.1 . . ?
C22 C27 B2 119.1(3) . . ?
C26 C27 B2 121.7(3) . . ?
C26 C27 C22 119.2(3) . . ?
C29 C28 N2 122.7(3) . . ?
C33 C28 N2 118.2(3) . . ?
C33 C28 C29 118.9(3) . . ?
C28 C29 H29 119.8 . . ?
C28 C29 C30 120.3(3) . . ?
C30 C29 H29 119.8 . . ?
C29 C30 H30 120.2 . . ?
C29 C30 C31 119.6(4) . . ?
C31 C30 H30 120.2 . . ?
O5 C31 C30 115.5(3) . . ?
O5 C31 C32 124.8(3) . . ?
C32 C31 C30 119.7(3) . . ?
C31 C32 H32 119.9 . . ?
C31 C32 C33 120.2(4) . . ?
C33 C32 H32 119.9 . . ?
C28 C33 H33 119.5 . . ?
C32 C33 C28 121.1(3) . . ?
C32 C33 H33 119.5 . . ?
O5 C34 H34A 109.5 . . ?
O5 C34 H34B 109.5 . . ?
O5 C34 H34C 109.5 . . ?
H34A C34 H34B 109.5 . . ?
H34A C34 H34C 109.5 . . ?
H34B C34 H34C 109.5 . . ?
O6 C35 C36 111.7(3) . . ?
O6 C35 C40 127.6(3) . . ?
C40 C35 C36 120.7(3) . . ?
O7 C36 C35 111.7(3) . . ?
O7 C36 C37 127.7(3) . . ?
C37 C36 C35 120.6(3) . . ?
C36 C37 C38 119.6(3) . . ?
C36 C37 Cl5 118.3(2) . . ?
C38 C37 Cl5 122.1(3) . . ?
C37 C38 Cl6 119.3(3) . . ?
C39 C38 C37 120.1(3) . . ?
C39 C38 Cl6 120.6(3) . . ?
C38 C39 C40 120.4(3) . . ?
C38 C39 Cl7 120.5(3) . . ?
C40 C39 Cl7 119.1(3) . . ?
C35 C40 C39 118.5(3) . . ?
C35 C40 Cl8 119.8(3) . . ?
C39 C40 Cl8 121.7(3) . . ?
C41 Co1 C42 41.01(15) . . ?
C41 Co1 C43 69.36(15) . . ?
C41 Co1 C44 69.44(15) . . ?
C41 Co1 C45 41.20(15) . . ?
C41 Co1 C51 104.47(14) . . ?
C41 Co1 C52 121.04(15) . . ?
C41 Co1 C53 159.27(16) . . ?
C41 Co1 C54 157.01(16) . . ?
C41 Co1 C55 119.85(15) . . ?
C42 Co1 C53 123.73(16) . . ?
C42 Co1 C54 161.49(16) . . ?
C43 Co1 C42 41.07(15) . . ?
C43 Co1 C51 155.83(16) . . ?
C43 Co1 C53 108.19(16) . . ?
C43 Co1 C54 125.44(15) . . ?
C44 Co1 C42 68.90(15) . . ?
C44 Co1 C43 40.81(17) . . ?
C44 Co1 C51 160.73(17) . . ?
C44 Co1 C53 123.00(17) . . ?
C44 Co1 C54 109.10(15) . . ?
C45 Co1 C42 68.89(15) . . ?
C45 Co1 C43 69.01(17) . . ?
C45 Co1 C44 41.15(18) . . ?
C45 Co1 C51 122.51(17) . . ?
C45 Co1 C53 158.75(17) . . ?
C45 Co1 C54 122.54(16) . . ?
C45 Co1 C55 107.07(16) . . ?
C51 Co1 C42 119.18(14) . . ?
C51 Co1 C53 68.93(15) . . ?
C51 Co1 C54 69.02(14) . . ?
C52 Co1 C42 105.43(15) . . ?
C52 Co1 C43 121.16(17) . . ?
C52 Co1 C44 158.04(18) . . ?
C52 Co1 C45 158.48(17) . . ?
C52 Co1 C51 40.73(15) . . ?
C52 Co1 C53 41.36(16) . . ?
C52 Co1 C54 69.20(15) . . ?
C52 Co1 C55 68.96(15) . . ?
C53 Co1 C54 40.78(16) . . ?
C55 Co1 C42 155.30(15) . . ?
C55 Co1 C43 162.24(15) . . ?
C55 Co1 C44 125.03(16) . . ?
C55 Co1 C51 41.01(14) . . ?
C55 Co1 C53 68.82(16) . . ?
C55 Co1 C54 40.98(15) . . ?
Co1 C41 H41 126.2 . . ?
C42 C41 Co1 69.9(2) . . ?
C42 C41 H41 126.2 . . ?
C42 C41 C45 107.6(3) . . ?
C45 C41 Co1 69.6(2) . . ?
C45 C41 H41 126.2 . . ?
Co1 C42 H42 125.9 . . ?
C41 C42 Co1 69.1(2) . . ?
C41 C42 H42 125.9 . . ?
C41 C42 C43 108.3(3) . . ?
C43 C42 Co1 69.4(2) . . ?
C43 C42 H42 125.9 . . ?
Co1 C43 H43 126.0 . . ?
C42 C43 Co1 69.5(2) . . ?
C42 C43 H43 126.0 . . ?
C44 C43 Co1 69.6(2) . . ?
C44 C43 C42 108.0(4) . . ?
C44 C43 H43 126.0 . . ?
Co1 C44 H44 126.7 . . ?
C43 C44 Co1 69.6(2) . . ?
C43 C44 H44 126.0 . . ?
C43 C44 C45 107.9(3) . . ?
C45 C44 Co1 69.2(2) . . ?
C45 C44 H44 126.0 . . ?
Co1 C45 H45 125.9 . . ?
C41 C45 Co1 69.2(2) . . ?
C41 C45 C44 108.2(3) . . ?
C41 C45 H45 125.9 . . ?
C44 C45 Co1 69.6(2) . . ?
C44 C45 H45 125.9 . . ?
Co1 C51 H51 126.9 . . ?
C52 C51 Co1 69.4(2) . . ?
C52 C51 H51 125.9 . . ?
C52 C51 C55 108.1(3) . . ?
C55 C51 Co1 69.32(19) . . ?
C55 C51 H51 125.9 . . ?
Co1 C52 H52 126.0 . . ?
C51 C52 Co1 69.8(2) . . ?
C51 C52 H52 126.0 . . ?
C51 C52 C53 107.9(3) . . ?
C53 C52 Co1 69.7(2) . . ?
C53 C52 H52 126.0 . . ?
Co1 C53 H53 126.9 . . ?
C52 C53 Co1 69.0(2) . . ?
C52 C53 H53 126.1 . . ?
C54 C53 Co1 69.6(2) . . ?
C54 C53 C52 107.9(3) . . ?
C54 C53 H53 126.1 . . ?
Co1 C54 H54 126.7 . . ?
C53 C54 Co1 69.6(2) . . ?
C53 C54 H54 126.1 . . ?
C53 C54 C55 107.8(3) . . ?
C55 C54 Co1 69.2(2) . . ?
C55 C54 H54 126.1 . . ?
Co1 C55 H55 126.2 . . ?
C51 C55 Co1 69.7(2) . . ?
C51 C55 C54 108.3(3) . . ?
C51 C55 H55 125.9 . . ?
C54 C55 Co1 69.8(2) . . ?
C54 C55 H55 125.9 . . ?
C61 Co2 C65 40.30(15) . . ?
C61 Co2 C74 123.53(16) . . ?
C62 Co2 C61 40.96(17) . . ?
C62 Co2 C64 68.55(17) . . ?
C62 Co2 C65 68.36(16) . . ?
C62 Co2 C72 121.68(17) . . ?
C62 Co2 C73 158.82(17) . . ?
C62 Co2 C74 157.93(18) . . ?
C62 Co2 C75 121.11(17) . . ?
C63 Co2 C61 68.83(16) . . ?
C63 Co2 C62 41.16(18) . . ?
C63 Co2 C64 40.57(18) . . ?
C63 Co2 C65 68.30(16) . . ?
C63 Co2 C71 119.53(18) . . ?
C63 Co2 C72 105.02(17) . . ?
C63 Co2 C73 122.70(17) . . ?
C63 Co2 C74 160.49(17) . . ?
C63 Co2 C75 156.10(18) . . ?
C64 Co2 C61 68.17(15) . . ?
C64 Co2 C65 40.41(15) . . ?
C64 Co2 C73 108.11(15) . . ?
C64 Co2 C74 125.64(17) . . ?
C64 Co2 C75 162.36(18) . . ?
C71 Co2 C61 123.58(16) . . ?
C71 Co2 C62 105.45(17) . . ?
C71 Co2 C64 155.73(18) . . ?
C71 Co2 C65 161.18(17) . . ?
C71 Co2 C72 41.05(17) . . ?
C71 Co2 C73 68.54(16) . . ?
C71 Co2 C74 68.46(17) . . ?
C71 Co2 C75 40.77(18) . . ?
C72 Co2 C61 159.45(17) . . ?
C72 Co2 C64 120.65(17) . . ?
C72 Co2 C65 157.39(16) . . ?
C72 Co2 C73 40.61(16) . . ?
C72 Co2 C74 68.52(16) . . ?
C72 Co2 C75 68.77(17) . . ?
C73 Co2 C61 159.03(16) . . ?
C73 Co2 C65 123.56(15) . . ?
C73 Co2 C74 40.65(15) . . ?
C73 Co2 C75 68.42(15) . . ?
C74 Co2 C65 110.21(16) . . ?
C75 Co2 C61 108.49(15) . . ?
C75 Co2 C65 125.96(16) . . ?
C75 Co2 C74 40.59(16) . . ?
Co2 C61 H61 126.5 . . ?
C62 C61 Co2 69.0(2) . . ?
C62 C61 H61 126.1 . . ?
C65 C61 Co2 70.0(2) . . ?
C65 C61 H61 126.1 . . ?
C65 C61 C62 107.8(3) . . ?
Co2 C62 H62 126.3 . . ?
C61 C62 Co2 70.1(2) . . ?
C61 C62 H62 126.3 . . ?
C63 C62 Co2 68.9(2) . . ?
C63 C62 C61 107.4(3) . . ?
C63 C62 H62 126.3 . . ?
Co2 C63 H63 125.2 . . ?
C62 C63 Co2 69.9(2) . . ?
C62 C63 H63 125.9 . . ?
C64 C63 Co2 70.6(2) . . ?
C64 C63 C62 108.2(4) . . ?
C64 C63 H63 125.9 . . ?
Co2 C64 H64 126.7 . . ?
C63 C64 Co2 68.8(2) . . ?
C63 C64 H64 126.0 . . ?
C63 C64 C65 108.1(3) . . ?
C65 C64 Co2 70.1(2) . . ?
C65 C64 H64 126.0 . . ?
Co2 C65 H65 126.6 . . ?
C61 C65 Co2 69.7(2) . . ?
C61 C65 C64 108.4(3) . . ?
C61 C65 H65 125.8 . . ?
C64 C65 Co2 69.5(2) . . ?
C64 C65 H65 125.8 . . ?
Co2 C71 H71 125.9 . . ?
C72 C71 Co2 69.7(2) . . ?
C72 C71 H71 125.9 . . ?
C75 C71 Co2 70.3(2) . . ?
C75 C71 H71 125.9 . . ?
C75 C71 C72 108.3(4) . . ?
Co2 C72 H72 126.1 . . ?
C71 C72 Co2 69.2(2) . . ?
C71 C72 H72 126.1 . . ?
C73 C72 Co2 70.1(2) . . ?
C73 C72 C71 107.7(4) . . ?
C73 C72 H72 126.1 . . ?
Co2 C73 H73 125.9 . . ?
C72 C73 Co2 69.3(2) . . ?
C72 C73 H73 125.9 . . ?
C72 C73 C74 108.2(3) . . ?
C74 C73 Co2 69.7(2) . . ?
C74 C73 H73 125.9 . . ?
Co2 C74 H74 125.9 . . ?
C73 C74 Co2 69.6(2) . . ?
C73 C74 H74 125.9 . . ?
C75 C74 Co2 69.7(2) . . ?
C75 C74 C73 108.1(4) . . ?
C75 C74 H74 125.9 . . ?
Co2 C75 H75 126.1 . . ?
C71 C75 Co2 68.9(2) . . ?
C71 C75 C74 107.7(3) . . ?
C71 C75 H75 126.1 . . ?
C74 C75 Co2 69.8(2) . . ?
C74 C75 H75 126.1 . . ?
N81 C81 C82 178.0(6) . . ?
C81 C82 H82A 109.5 . . ?
C81 C82 H82B 109.5 . . ?
C81 C82 H82C 109.5 . . ?
H82A C82 H82B 109.5 . . ?
H82A C82 H82C 109.5 . . ?
H82B C82 H82C 109.5 . . ?
N82 C83 C84 179.3(6) . . ?
C83 C84 H84A 109.5 . . ?
C83 C84 H84B 109.5 . . ?
C83 C84 H84C 109.5 . . ?
H84A C84 H84B 109.5 . . ?
H84A C84 H84C 109.5 . . ?
H84B C84 H84C 109.5 . . ?
N83 C85 C86 178.9(5) . . ?
C85 C86 H86A 109.5 . . ?
C85 C86 H86B 109.5 . . ?
C85 C86 H86C 109.5 . . ?
H86A C86 H86B 109.5 . . ?
H86A C86 H86C 109.5 . . ?
H86B C86 H86C 109.5 . . ?

loop_
_geom_bond_atom_site_label_1
_geom_bond_atom_site_label_2
_geom_bond_distance
_geom_bond_site_symmetry_2
_geom_bond_publ_flag
O1 B1 1.417(4) . ?
O1 B2 1.410(4) . ?
O2 B1 1.556(4) . ?
O2 C1 1.329(4) . ?
O3 B1 1.537(4) . ?
O3 C6 1.331(4) . ?
O4 C17 1.372(4) . ?
O4 C20 1.429(5) . ?
O5 C31 1.370(4) . ?
O5 C34 1.421(5) . ?
O6 B2 1.549(4) . ?
O6 C35 1.330(4) . ?
O7 B2 1.548(4) . ?
O7 C36 1.330(4) . ?
N1 H1 0.890(19) . ?
N1 C13 1.441(4) . ?
N1 C14 1.398(4) . ?
N2 H2 0.913(19) . ?
N2 C21 1.466(4) . ?
N2 C28 1.409(4) . ?
B1 C7 1.639(5) . ?
B2 C27 1.629(4) . ?
C1 C2 1.387(4) . ?
C1 C6 1.407(4) . ?
C2 C3 1.410(5) . ?
C2 Cl1 1.725(3) . ?
C3 C4 1.380(5) . ?
C3 Cl2 1.733(3) . ?
C4 C5 1.406(5) . ?
C4 Cl3 1.724(3) . ?
C5 C6 1.386(4) . ?
C5 Cl4 1.729(3) . ?
C7 C8 1.424(4) . ?
C7 C12 1.401(4) . ?
C8 C9 1.384(4) . ?
C8 C13 1.539(4) . ?
C9 C10 1.382(5) . ?
C9 F1 1.372(4) . ?
C10 H10 0.9500 . ?
C10 C11 1.391(5) . ?
C11 H11 0.9500 . ?
C11 C12 1.390(5) . ?
C12 H12 0.9500 . ?
C13 H13 1.0000 . ?
C13 C21 1.558(4) . ?
C14 C15 1.389(5) . ?
C14 C19 1.399(5) . ?
C15 H15 0.9500 . ?
C15 C16 1.410(5) . ?
C16 H16 0.9500 . ?
C16 C17 1.382(5) . ?
C17 C18 1.400(5) . ?
C18 H18 0.9500 . ?
C18 C19 1.372(5) . ?
C19 H19 0.9500 . ?
C20 H20A 0.9800 . ?
C20 H20B 0.9800 . ?
C20 H20C 0.9800 . ?
C21 H21 1.0000 . ?
C21 C22 1.528(4) . ?
C22 C23 1.378(5) . ?
C22 C27 1.411(4) . ?
C23 C24 1.375(5) . ?
C23 F2 1.379(4) . ?
C24 H24 0.9500 . ?
C24 C25 1.395(5) . ?
C25 H25 0.9500 . ?
C25 C26 1.384(5) . ?
C26 H26 0.9500 . ?
C26 C27 1.402(4) . ?
C28 C29 1.391(5) . ?
C28 C33 1.388(5) . ?
C29 H29 0.9500 . ?
C29 C30 1.400(5) . ?
C30 H30 0.9500 . ?
C30 C31 1.401(5) . ?
C31 C32 1.378(6) . ?
C32 H32 0.9500 . ?
C32 C33 1.385(5) . ?
C33 H33 0.9500 . ?
C34 H34A 0.9800 . ?
C34 H34B 0.9800 . ?
C34 H34C 0.9800 . ?
C35 C36 1.404(4) . ?
C35 C40 1.382(4) . ?
C36 C37 1.373(4) . ?
C37 C38 1.402(5) . ?
C37 Cl5 1.732(3) . ?
C38 C39 1.390(5) . ?
C38 Cl6 1.732(4) . ?
C39 C40 1.418(5) . ?
C39 Cl7 1.731(3) . ?
C40 Cl8 1.726(3) . ?
Co1 C41 2.020(4) . ?
Co1 C42 2.032(4) . ?
Co1 C43 2.030(4) . ?
Co1 C44 2.029(4) . ?
Co1 C45 2.024(4) . ?
Co1 C51 2.030(3) . ?
Co1 C52 2.024(3) . ?
Co1 C53 2.033(4) . ?
Co1 C54 2.034(4) . ?
Co1 C55 2.025(4) . ?
C41 H41 1.0000 . ?
C41 C42 1.419(5) . ?
C41 C45 1.423(5) . ?
C42 H42 1.0000 . ?
C42 C43 1.425(5) . ?
C43 H43 1.0000 . ?
C43 C44 1.415(6) . ?
C44 H44 0.9500 . ?
C44 C45 1.425(6) . ?
C45 H45 1.0000 . ?
C51 H51 0.9500 . ?
C51 C52 1.411(5) . ?
C51 C55 1.420(5) . ?
C52 H52 0.9500 . ?
C52 C53 1.433(5) . ?
C53 H53 0.9500 . ?
C53 C54 1.417(6) . ?
C54 H54 0.9500 . ?
C54 C55 1.421(5) . ?
C55 H55 0.9500 . ?
Co2 C61 2.042(3) . ?
Co2 C62 2.028(4) . ?
Co2 C63 2.015(4) . ?
Co2 C64 2.038(4) . ?
Co2 C65 2.046(3) . ?
Co2 C71 2.024(4) . ?
Co2 C72 2.031(4) . ?
Co2 C73 2.042(3) . ?
Co2 C74 2.043(4) . ?
Co2 C75 2.042(4) . ?
C61 H61 0.9500 . ?
C61 C62 1.424(6) . ?
C61 C65 1.408(5) . ?
C62 H62 0.9500 . ?
C62 C63 1.421(6) . ?
C63 H63 0.9500 . ?
C63 C64 1.405(6) . ?
C64 H64 0.9500 . ?
C64 C65 1.411(5) . ?
C65 H65 0.9500 . ?
C71 H71 1.0000 . ?
C71 C72 1.422(6) . ?
C71 C75 1.416(6) . ?
C72 H72 0.9500 . ?
C72 C73 1.413(6) . ?
C73 H73 1.0000 . ?
C73 C74 1.419(5) . ?
C74 H74 1.0000 . ?
C74 C75 1.417(6) . ?
C75 H75 1.0000 . ?
N81 C81 1.128(6) . ?
C81 C82 1.475(7) . ?
C82 H82A 0.9800 . ?
C82 H82B 0.9800 . ?
C82 H82C 0.9800 . ?
N82 C83 1.147(7) . ?
C83 C84 1.452(6) . ?
C84 H84A 0.9800 . ?
C84 H84B 0.9800 . ?
C84 H84C 0.9800 . ?
N83 C85 1.142(6) . ?
C85 C86 1.451(7) . ?
C86 H86A 0.9800 . ?
C86 H86B 0.9800 . ?
C86 H86C 0.9800 . ?
